data_7202544
loop_
_publ_author_name
'Youm, Kyoung-Tae'
'Woo, Hyun Kyung'
'Ko, Jaejung'
'Jun, Moo-Jin'

_publ_section_title
;
 Multiple-decked Gd(iii) complexes induced by hydrogen bonds depending
 on anions
;
_journal_issue 1
_journal_name_full CrystEngComm
_journal_page_first 30
_journal_paper_doi 10.1039/b614511f
_journal_volume 9
_journal_year 2007
_chemical_formula_moiety 'C10 H17 Gd N9 O10, 2(C9 H7 N7), C H4 O, Cl O4'
_chemical_formula_sum 'C29 H35 Cl Gd N23 O15'
_chemical_formula_weight 1138.50
_chemical_name_common
;
((GD(iii)(btp)(NO3)2(H2O)3(MeOH))2btp MeOH NO3) (btp=2,6-
bis(N1-1,2,4-triazolyl)pyridine)
;
_chemical_name_systematic
;
?
;
_space_group_IT_number 2
_symmetry_cell_setting triclinic
_symmetry_space_group_name_Hall '-P 1'
_symmetry_space_group_name_H-M 'P -1'
_atom_sites_solution_hydrogens geom
_atom_sites_solution_primary direct
_atom_sites_solution_secondary difmap
_audit_creation_method SHELXL-97
_cell_angle_alpha 109.225(3)
_cell_angle_beta 105.122(3)
_cell_angle_gamma 105.674(3)
_cell_formula_units_Z 2
_cell_length_a 10.8325(6)
_cell_length_b 15.4222(6)
_cell_length_c 15.6315(7)
_cell_measurement_reflns_used 51033
_cell_measurement_temperature 150(1)
_cell_measurement_theta_max 27.5
_cell_measurement_theta_min 2.6
_cell_volume 2191.3(2)
_computing_cell_refinement 'Denzo-SMN (Otwinowski & Minor,1997)'
_computing_data_collection 'Collect (Nonius BV, 1997-2002)'
_computing_data_reduction Denzo-SMN
_computing_molecular_graphics 'SHELXTL V6.12'
_computing_publication_material 'SHELXTL V6.12'
_computing_structure_refinement 'SHELXTL V6.12(Sheldrick, 2001)'
_computing_structure_solution 'SIR-92 (Altomare et al., 1993)'
_diffrn_ambient_temperature 150(1)
_diffrn_detector_area_resol_mean 9
_diffrn_measured_fraction_theta_full 0.992
_diffrn_measured_fraction_theta_max 0.971
_diffrn_measurement_device_type 'Nonius KappaCCD'
_diffrn_measurement_method '\f scans and \w scans with \k offsets'
_diffrn_radiation_monochromator graphite
_diffrn_radiation_source 'fine-focus sealed tube'
_diffrn_radiation_type MoK\a
_diffrn_radiation_wavelength 0.71073
_diffrn_reflns_av_R_equivalents 0.1059
_diffrn_reflns_av_sigmaI/netI 0.1243
_diffrn_reflns_limit_h_max 14
_diffrn_reflns_limit_h_min -12
_diffrn_reflns_limit_k_max 20
_diffrn_reflns_limit_k_min -18
_diffrn_reflns_limit_l_max 20
_diffrn_reflns_limit_l_min -20
_diffrn_reflns_number 22190
_diffrn_reflns_theta_full 27.60
_diffrn_reflns_theta_max 27.60
_diffrn_reflns_theta_min 2.64
_diffrn_standards_decay_% 0
_diffrn_standards_number 0
_exptl_absorpt_coefficient_mu 1.668
_exptl_absorpt_correction_T_max 0.940
_exptl_absorpt_correction_T_min 0.610
_exptl_absorpt_correction_type multi-scan
_exptl_absorpt_process_details
;
multi-scan from symmetry-related measurements
Sortav (Blessing 1995)
;
_exptl_crystal_colour colorless
_exptl_crystal_density_diffrn 1.725
_exptl_crystal_density_method 'not measured'
_exptl_crystal_description needle
_exptl_crystal_F_000 1142
_exptl_crystal_size_max 0.12
_exptl_crystal_size_mid 0.08
_exptl_crystal_size_min 0.04
_refine_diff_density_max 1.295
_refine_diff_density_min -1.714
_refine_diff_density_rms 0.140
_refine_ls_extinction_coef 0.0025(4)
_refine_ls_extinction_expression Fc^*^=kFc[1+0.001xFc^2^\l^3^/sin(2\q)]^-1/4^
_refine_ls_extinction_method SHELXL
_refine_ls_goodness_of_fit_ref 1.008
_refine_ls_hydrogen_treatment mixed
_refine_ls_matrix_type full
_refine_ls_number_parameters 644
_refine_ls_number_reflns 9876
_refine_ls_number_restraints 10
_refine_ls_restrained_S_all 1.007
_refine_ls_R_factor_all 0.1073
_refine_ls_R_factor_gt 0.0610
_refine_ls_shift/su_max 0.001
_refine_ls_shift/su_mean 0.000
_refine_ls_structure_factor_coef Fsqd
_refine_ls_weighting_details 'calc w=1/[\s^2^(Fo^2^)+(0.0650P)^2^] where P=(Fo^2^+2Fc^2^)/3'
_refine_ls_weighting_scheme calc
_refine_ls_wR_factor_gt 0.1323
_refine_ls_wR_factor_ref 0.1560
_reflns_number_gt 6596
_reflns_number_total 9876
_reflns_threshold_expression I>2\s(I)
_cod_data_source_file b614511f.txt
_cod_data_source_block 2-Gd-ClO4
_cod_depositor_comments
;
The following automatic conversions were performed:
'_symmetry_cell_setting' value 'Triclinic' changed to 'triclinic'
according to '/home/saulius/struct/CIF-dictionaries/cif_core.dic'
dictionary named 'cif_core.dic' version 2.4.1 from 2010-06-29.

Automatic conversion script
Id: cif_fix_enum 1527 2010-12-29 10:47:43Z saulius 
;
_cod_original_cell_volume 2191.28(18)
_cod_database_code 7202544

loop_
_symmetry_equiv_pos_as_xyz
'x, y, z'
'-x, -y, -z'

loop_
_atom_site_label
_atom_site_type_symbol
_atom_site_fract_x
_atom_site_fract_y
_atom_site_fract_z
_atom_site_U_iso_or_equiv
_atom_site_adp_type
_atom_site_occupancy
_atom_site_symmetry_multiplicity
_atom_site_calc_flag
_atom_site_refinement_flags
_atom_site_disorder_assembly
_atom_site_disorder_group
Gd1 Gd 0.39636(4) 0.25416(2) 0.65549(2) 0.03484(13) Uani 1 1 d . . .
O1 O 0.1913(6) 0.1166(3) 0.6392(4) 0.0596(15) Uani 1 1 d . . .
O2 O 0.2810(5) 0.2531(3) 0.7728(3) 0.0447(11) Uani 1 1 d . . .
O3 O 0.0844(6) 0.1386(4) 0.7416(4) 0.0633(15) Uani 1 1 d . . .
O4 O 0.4690(6) 0.1214(3) 0.6803(4) 0.0574(15) Uani 1 1 d . . .
O5 O 0.5727(5) 0.2645(3) 0.8047(3) 0.0475(12) Uani 1 1 d . . .
O6 O 0.6593(6) 0.1523(4) 0.7985(4) 0.0657(16) Uani 1 1 d . . .
O7 O 0.6104(5) 0.2781(3) 0.6368(4) 0.0444(11) Uani 1 1 d D . .
H7OA H 0.679(3) 0.3320(19) 0.659(5) 0.053 Uiso 1 1 d D . .
H7OB H 0.649(5) 0.237(3) 0.632(6) 0.053 Uiso 1 1 d D . .
O8 O 0.4255(6) 0.3487(4) 0.5607(4) 0.0489(12) Uani 1 1 d D . .
H8OA H 0.490(4) 0.362(5) 0.541(4) 0.059 Uiso 1 1 d D . .
H8OB H 0.375(5) 0.374(5) 0.537(5) 0.059 Uiso 1 1 d D . .
O9 O 0.1988(5) 0.2916(4) 0.6052(4) 0.0485(12) Uani 1 1 d D . .
H9OA H 0.172(6) 0.329(4) 0.642(3) 0.058 Uiso 1 1 d D . .
H9OB H 0.140(6) 0.275(5) 0.5496(17) 0.058 Uiso 1 1 d D . .
O10 O 0.3154(5) 0.1306(3) 0.4947(3) 0.0461(12) Uani 1 1 d . . .
H10 H 0.3031 0.1506 0.4505 0.055 Uiso 1 1 calc R . .
N1 N 0.5681(7) 0.1790(4) 0.7628(4) 0.0515(16) Uani 1 1 d . . .
N2 N 0.1811(7) 0.1676(4) 0.7181(5) 0.0503(16) Uani 1 1 d . . .
N3 N 0.4989(6) 0.4349(4) 0.7891(4) 0.0370(12) Uani 1 1 d . . .
N4 N 0.5897(6) 0.5542(4) 0.9452(4) 0.0384(13) Uani 1 1 d . . .
N5 N 0.5357(5) 0.5885(3) 0.8790(4) 0.0340(12) Uani 1 1 d . . .
N6 N 0.4938(5) 0.7159(3) 0.8457(4) 0.0341(12) Uani 1 1 d . . .
N7 N 0.4447(6) 0.8374(4) 0.8040(4) 0.0362(12) Uani 1 1 d . . .
N8 N 0.4447(6) 0.9315(4) 0.8267(4) 0.0436(14) Uani 1 1 d . . .
N9 N 0.3559(6) 0.8385(4) 0.6625(4) 0.0430(14) Uani 1 1 d . . .
C1 C 0.5642(7) 0.4624(4) 0.8872(5) 0.0407(16) Uani 1 1 d . . .
H1A H 0.5891 0.4181 0.9114 0.049 Uiso 1 1 calc R . .
C2 C 0.4831(7) 0.5165(4) 0.7879(5) 0.0350(14) Uani 1 1 d . . .
H2A H 0.4403 0.5230 0.7303 0.042 Uiso 1 1 calc R . .
C3 C 0.5415(6) 0.6884(4) 0.9156(5) 0.0330(13) Uani 1 1 d . . .
C4 C 0.5941(7) 0.7466(4) 1.0152(5) 0.0392(15) Uani 1 1 d . . .
H4A H 0.6254 0.7217 1.0612 0.047 Uiso 1 1 calc R . .
C5 C 0.5992(8) 0.8422(5) 1.0451(5) 0.0434(16) Uani 1 1 d . . .
H5A H 0.6355 0.8852 1.1132 0.052 Uiso 1 1 calc R . .
C6 C 0.5519(7) 0.8759(4) 0.9769(5) 0.0417(16) Uani 1 1 d . . .
H6A H 0.5556 0.9421 0.9962 0.050 Uiso 1 1 calc R . .
C7 C 0.4984(7) 0.8088(4) 0.8782(5) 0.0345(14) Uani 1 1 d . . .
C8 C 0.3928(8) 0.7841(5) 0.7068(5) 0.0442(17) Uani 1 1 d . . .
H8A H 0.3837 0.7173 0.6742 0.053 Uiso 1 1 calc R . .
C9 C 0.3885(8) 0.9262(5) 0.7394(5) 0.0464(17) Uani 1 1 d . . .
H9A H 0.3714 0.9804 0.7302 0.056 Uiso 1 1 calc R . .
C10 C 0.2836(11) 0.0247(5) 0.4609(6) 0.069(3) Uani 1 1 d . . .
H10A H 0.2514 -0.0069 0.3892 0.103 Uiso 1 1 calc R . .
H10B H 0.2107 -0.0051 0.4810 0.103 Uiso 1 1 calc R . .
H10C H 0.3673 0.0145 0.4897 0.103 Uiso 1 1 calc R . .
N10 N 0.8276(6) 0.4478(4) 0.7829(5) 0.0472(15) Uani 1 1 d . . .
N11 N 0.9163(6) 0.5555(4) 0.9432(5) 0.0482(15) Uani 1 1 d . . .
N12 N 0.8712(6) 0.5989(4) 0.8842(4) 0.0375(12) Uani 1 1 d . . .
N13 N 0.8310(6) 0.7277(4) 0.8560(4) 0.0356(12) Uani 1 1 d . . .
N14 N 0.7835(6) 0.8499(4) 0.8167(4) 0.0351(12) Uani 1 1 d . . .
N15 N 0.7735(6) 0.9407(4) 0.8407(4) 0.0424(14) Uani 1 1 d . . .
N16 N 0.7001(6) 0.8553(4) 0.6756(4) 0.0417(13) Uani 1 1 d . . .
C11 C 0.8881(8) 0.4659(5) 0.8788(6) 0.0485(18) Uani 1 1 d . . .
H11A H 0.9081 0.4169 0.8974 0.058 Uiso 1 1 calc R . .
C12 C 0.8199(7) 0.5329(5) 0.7901(5) 0.0402(15) Uani 1 1 d . . .
H12A H 0.7829 0.5461 0.7359 0.048 Uiso 1 1 calc R . .
C13 C 0.8790(7) 0.6972(4) 0.9231(5) 0.0395(15) Uani 1 1 d . . .
C14 C 0.9317(8) 0.7542(5) 1.0244(5) 0.0429(16) Uani 1 1 d . . .
H14A H 0.9625 0.7280 1.0692 0.052 Uiso 1 1 calc R . .
C15 C 0.9372(7) 0.8505(5) 1.0565(5) 0.0424(16) Uani 1 1 d . . .
H15A H 0.9741 0.8928 1.1248 0.051 Uiso 1 1 calc R . .
C16 C 0.8884(7) 0.8849(4) 0.9886(5) 0.0418(16) Uani 1 1 d . . .
H16A H 0.8907 0.9507 1.0091 0.050 Uiso 1 1 calc R . .
C17 C 0.8365(7) 0.8206(5) 0.8903(5) 0.0390(15) Uani 1 1 d . . .
C18 C 0.7389(7) 0.8004(4) 0.7178(5) 0.0401(16) Uani 1 1 d . . .
H18A H 0.7360 0.7357 0.6839 0.048 Uiso 1 1 calc R . .
C19 C 0.7224(7) 0.9398(5) 0.7550(5) 0.0429(16) Uani 1 1 d . . .
H19A H 0.7018 0.9936 0.7477 0.052 Uiso 1 1 calc R . .
N17 N 0.1510(6) 0.4258(4) 0.7460(4) 0.0429(14) Uani 1 1 d . . .
N18 N 0.2257(6) 0.5428(4) 0.9018(4) 0.0406(13) Uani 1 1 d . . .
N19 N 0.1756(6) 0.5769(4) 0.8358(4) 0.0353(12) Uani 1 1 d . . .
N20 N 0.1289(6) 0.6980(4) 0.7932(4) 0.0366(12) Uani 1 1 d . . .
N21 N 0.0767(6) 0.8107(4) 0.7382(4) 0.0375(12) Uani 1 1 d . . .
N22 N 0.0798(6) 0.9047(4) 0.7521(4) 0.0437(14) Uani 1 1 d . . .
N23 N -0.0234(6) 0.7965(4) 0.5911(4) 0.0454(14) Uani 1 1 d . . .
C20 C 0.2072(7) 0.4534(4) 0.8455(5) 0.0399(15) Uani 1 1 d . . .
H20A H 0.2308 0.4095 0.8712 0.048 Uiso 1 1 calc R . .
C21 C 0.1315(7) 0.5058(4) 0.7438(5) 0.0412(16) Uani 1 1 d . . .
H21A H 0.0919 0.5125 0.6857 0.049 Uiso 1 1 calc R . .
C22 C 0.1777(6) 0.6757(4) 0.8655(5) 0.0339(14) Uani 1 1 d . . .
C23 C 0.2308(7) 0.7407(4) 0.9655(5) 0.0384(15) Uani 1 1 d . . .
H23A H 0.2631 0.7203 1.0151 0.046 Uiso 1 1 calc R . .
C24 C 0.2337(7) 0.8356(5) 0.9883(5) 0.0410(16) Uani 1 1 d . . .
H24A H 0.2692 0.8829 1.0549 0.049 Uiso 1 1 calc R . .
C25 C 0.1844(7) 0.8615(5) 0.9134(5) 0.0380(15) Uani 1 1 d . . .
H25A H 0.1862 0.9267 0.9273 0.046 Uiso 1 1 calc R . .
C26 C 0.1326(6) 0.7901(4) 0.8181(5) 0.0349(14) Uani 1 1 d . . .
C27 C 0.0148(7) 0.7485(5) 0.6423(5) 0.0432(16) Uani 1 1 d . . .
H27A H 0.0005 0.6800 0.6152 0.052 Uiso 1 1 calc R . .
C28 C 0.0207(7) 0.8908(5) 0.6611(5) 0.0436(16) Uani 1 1 d . . .
H28A H 0.0096 0.9433 0.6453 0.052 Uiso 1 1 calc R . .
Cl1 Cl 0.7328(2) 0.48641(12) 0.51114(13) 0.0508(5) Uani 1 1 d . . .
O11 O 0.7087(8) 0.5646(5) 0.5746(5) 0.101(3) Uani 1 1 d . . .
O12 O 0.7078(11) 0.4903(8) 0.4224(6) 0.136(4) Uani 1 1 d . . .
O13 O 0.8731(8) 0.4973(5) 0.5514(7) 0.130(4) Uani 1 1 d . . .
O14 O 0.6479(10) 0.3941(4) 0.4978(7) 0.118(3) Uani 1 1 d . . .
O1S O 0.2927(6) 0.8260(4) 0.4739(4) 0.0514(12) Uani 1 1 d D . .
C1S C 0.1473(9) 0.7737(7) 0.4197(7) 0.070(2) Uani 1 1 d . . .
H1S1 H 0.0989 0.8153 0.4445 0.105 Uiso 1 1 calc R . .
H1S2 H 0.1160 0.7117 0.4270 0.105 Uiso 1 1 calc R . .
H1S3 H 0.1267 0.7581 0.3502 0.105 Uiso 1 1 calc R . .
H1S H 0.311(10) 0.822(7) 0.528(3) 0.084 Uiso 1 1 d D . .

loop_
_atom_site_aniso_label
_atom_site_aniso_U_11
_atom_site_aniso_U_22
_atom_site_aniso_U_33
_atom_site_aniso_U_23
_atom_site_aniso_U_13
_atom_site_aniso_U_12
Gd1 0.0451(2) 0.03084(17) 0.03106(18) 0.01790(13) 0.01213(13) 0.01506(13)
O1 0.075(4) 0.035(2) 0.062(4) 0.012(2) 0.036(3) 0.012(2)
O2 0.053(3) 0.049(3) 0.032(2) 0.020(2) 0.014(2) 0.017(2)
O3 0.068(4) 0.066(3) 0.070(4) 0.040(3) 0.041(3) 0.018(3)
O4 0.077(4) 0.031(2) 0.045(3) 0.018(2) 0.001(3) 0.014(2)
O5 0.069(3) 0.038(2) 0.039(3) 0.020(2) 0.015(2) 0.028(2)
O6 0.086(4) 0.057(3) 0.055(3) 0.028(3) 0.007(3) 0.042(3)
O7 0.044(3) 0.042(2) 0.047(3) 0.017(2) 0.018(2) 0.018(2)
O8 0.065(4) 0.055(3) 0.057(3) 0.044(3) 0.033(3) 0.034(3)
O9 0.056(3) 0.059(3) 0.036(3) 0.021(2) 0.014(2) 0.034(3)
O10 0.072(3) 0.035(2) 0.036(3) 0.021(2) 0.021(2) 0.020(2)
N1 0.074(5) 0.040(3) 0.041(3) 0.026(3) 0.010(3) 0.024(3)
N2 0.066(4) 0.041(3) 0.046(4) 0.026(3) 0.023(3) 0.015(3)
N3 0.044(3) 0.033(3) 0.036(3) 0.019(2) 0.015(2) 0.012(2)
N4 0.051(3) 0.037(3) 0.035(3) 0.022(2) 0.016(2) 0.022(2)
N5 0.040(3) 0.028(2) 0.035(3) 0.016(2) 0.013(2) 0.014(2)
N6 0.033(3) 0.032(2) 0.038(3) 0.020(2) 0.009(2) 0.011(2)
N7 0.041(3) 0.032(3) 0.039(3) 0.018(2) 0.015(2) 0.015(2)
N8 0.057(4) 0.031(3) 0.046(3) 0.019(3) 0.017(3) 0.021(3)
N9 0.054(4) 0.042(3) 0.045(3) 0.026(3) 0.022(3) 0.022(3)
C1 0.049(4) 0.036(3) 0.039(4) 0.023(3) 0.012(3) 0.014(3)
C2 0.044(4) 0.033(3) 0.037(3) 0.024(3) 0.016(3) 0.016(3)
C3 0.033(3) 0.030(3) 0.041(4) 0.018(3) 0.016(3) 0.013(3)
C4 0.041(4) 0.037(3) 0.034(3) 0.014(3) 0.009(3) 0.015(3)
C5 0.053(4) 0.038(3) 0.035(4) 0.014(3) 0.015(3) 0.015(3)
C6 0.057(4) 0.032(3) 0.037(4) 0.014(3) 0.014(3) 0.021(3)
C7 0.034(3) 0.035(3) 0.039(3) 0.021(3) 0.016(3) 0.012(3)
C8 0.051(4) 0.040(3) 0.051(4) 0.028(3) 0.019(3) 0.021(3)
C9 0.050(4) 0.042(4) 0.056(5) 0.030(3) 0.019(4) 0.021(3)
C10 0.105(8) 0.048(4) 0.052(5) 0.027(4) 0.026(5) 0.025(5)
N10 0.054(4) 0.036(3) 0.057(4) 0.024(3) 0.017(3) 0.025(3)
N11 0.047(4) 0.044(3) 0.058(4) 0.032(3) 0.012(3) 0.020(3)
N12 0.035(3) 0.039(3) 0.041(3) 0.022(2) 0.010(2) 0.014(2)
N13 0.042(3) 0.033(3) 0.033(3) 0.017(2) 0.012(2) 0.013(2)
N14 0.045(3) 0.032(2) 0.034(3) 0.015(2) 0.016(2) 0.020(2)
N15 0.051(4) 0.036(3) 0.051(4) 0.027(3) 0.021(3) 0.021(3)
N16 0.054(4) 0.041(3) 0.039(3) 0.022(3) 0.021(3) 0.021(3)
C11 0.048(4) 0.039(4) 0.063(5) 0.029(4) 0.016(4) 0.020(3)
C12 0.039(4) 0.043(3) 0.044(4) 0.024(3) 0.014(3) 0.018(3)
C13 0.038(4) 0.035(3) 0.050(4) 0.025(3) 0.014(3) 0.014(3)
C14 0.056(4) 0.042(3) 0.034(4) 0.022(3) 0.017(3) 0.016(3)
C15 0.049(4) 0.045(4) 0.036(4) 0.018(3) 0.020(3) 0.016(3)
C16 0.056(4) 0.030(3) 0.040(4) 0.015(3) 0.020(3) 0.018(3)
C17 0.043(4) 0.040(3) 0.042(4) 0.023(3) 0.023(3) 0.017(3)
C18 0.056(4) 0.032(3) 0.038(4) 0.018(3) 0.021(3) 0.018(3)
C19 0.050(4) 0.045(4) 0.049(4) 0.032(3) 0.023(3) 0.023(3)
N17 0.048(3) 0.040(3) 0.042(3) 0.019(3) 0.014(3) 0.018(3)
N18 0.046(3) 0.036(3) 0.041(3) 0.021(2) 0.013(3) 0.016(2)
N19 0.043(3) 0.033(3) 0.035(3) 0.017(2) 0.014(2) 0.020(2)
N20 0.039(3) 0.035(3) 0.038(3) 0.018(2) 0.014(2) 0.016(2)
N21 0.045(3) 0.035(3) 0.037(3) 0.020(2) 0.016(2) 0.018(2)
N22 0.047(3) 0.037(3) 0.049(3) 0.023(3) 0.011(3) 0.022(3)
N23 0.050(4) 0.050(3) 0.042(3) 0.029(3) 0.012(3) 0.021(3)
C20 0.040(4) 0.036(3) 0.047(4) 0.023(3) 0.015(3) 0.015(3)
C21 0.046(4) 0.034(3) 0.037(4) 0.016(3) 0.007(3) 0.014(3)
C22 0.033(3) 0.041(3) 0.038(3) 0.024(3) 0.015(3) 0.019(3)
C23 0.041(4) 0.036(3) 0.037(3) 0.020(3) 0.017(3) 0.008(3)
C24 0.047(4) 0.038(3) 0.038(4) 0.017(3) 0.016(3) 0.015(3)
C25 0.038(4) 0.036(3) 0.039(4) 0.019(3) 0.010(3) 0.014(3)
C26 0.032(3) 0.038(3) 0.042(4) 0.024(3) 0.015(3) 0.015(3)
C27 0.043(4) 0.041(3) 0.040(4) 0.019(3) 0.009(3) 0.012(3)
C28 0.047(4) 0.046(4) 0.049(4) 0.031(3) 0.016(3) 0.023(3)
Cl1 0.0623(12) 0.0419(9) 0.0462(10) 0.0247(8) 0.0126(8) 0.0182(8)
O11 0.121(6) 0.064(4) 0.092(5) 0.006(4) 0.016(4) 0.056(4)
O12 0.179(10) 0.209(10) 0.097(6) 0.121(7) 0.066(6) 0.108(8)
O13 0.079(5) 0.086(5) 0.161(8) 0.009(5) -0.010(5) 0.049(4)
O14 0.166(8) 0.051(3) 0.192(9) 0.057(5) 0.140(7) 0.046(4)
O1S 0.057(3) 0.053(3) 0.047(3) 0.024(3) 0.023(3) 0.019(2)
C1S 0.049(5) 0.086(6) 0.070(6) 0.031(5) 0.025(4) 0.020(4)

loop_
_atom_type_symbol
_atom_type_description
_atom_type_scat_dispersion_real
_atom_type_scat_dispersion_imag
_atom_type_scat_source
C C 0.0033 0.0016 'International Tables Vol C Tables 4.2.6.8 and 6.1.1.4'
H H 0.0000 0.0000 'International Tables Vol C Tables 4.2.6.8 and 6.1.1.4'
O O 0.0106 0.0060 'International Tables Vol C Tables 4.2.6.8 and 6.1.1.4'
N N 0.0061 0.0033 'International Tables Vol C Tables 4.2.6.8 and 6.1.1.4'
Gd Gd -0.1653 3.9035 'International Tables Vol C Tables 4.2.6.8 and 6.1.1.4'
Cl Cl 0.1484 0.1585 'International Tables Vol C Tables 4.2.6.8 and 6.1.1.4'

loop_
_geom_angle_atom_site_label_1
_geom_angle_atom_site_label_2
_geom_angle_atom_site_label_3
_geom_angle
_geom_angle_site_symmetry_1
_geom_angle_site_symmetry_3
_geom_angle_publ_flag
O10 Gd1 O7 81.11(17) . . ?
O10 Gd1 O9 88.08(17) . . ?
O7 Gd1 O9 138.78(19) . . ?
O10 Gd1 O8 76.53(16) . . ?
O7 Gd1 O8 69.45(18) . . ?
O9 Gd1 O8 69.35(19) . . ?
O10 Gd1 O2 125.71(16) . . ?
O7 Gd1 O2 144.20(17) . . ?
O9 Gd1 O2 71.87(17) . . ?
O8 Gd1 O2 134.11(16) . . ?
O10 Gd1 O4 77.04(16) . . ?
O7 Gd1 O4 72.74(18) . . ?
O9 Gd1 O4 142.86(19) . . ?
O8 Gd1 O4 136.44(19) . . ?
O2 Gd1 O4 89.44(18) . . ?
O10 Gd1 O1 74.69(17) . . ?
O7 Gd1 O1 139.43(16) . . ?
O9 Gd1 O1 72.90(19) . . ?
O8 Gd1 O1 132.7(2) . . ?
O2 Gd1 O1 51.43(16) . . ?
O4 Gd1 O1 70.41(19) . . ?
O10 Gd1 O5 125.44(15) . . ?
O7 Gd1 O5 70.57(18) . . ?
O9 Gd1 O5 142.37(17) . . ?
O8 Gd1 O5 129.49(18) . . ?
O2 Gd1 O5 74.11(16) . . ?
O4 Gd1 O5 50.68(14) . . ?
O1 Gd1 O5 97.84(18) . . ?
O10 Gd1 N3 154.87(16) . . ?
O7 Gd1 N3 90.26(17) . . ?
O9 Gd1 N3 82.97(17) . . ?
O8 Gd1 N3 78.34(17) . . ?
O2 Gd1 N3 73.43(16) . . ?
O4 Gd1 N3 122.93(16) . . ?
O1 Gd1 N3 124.09(17) . . ?
O5 Gd1 N3 72.25(15) . . ?
O10 Gd1 N1 100.63(16) . . ?
O7 Gd1 N1 66.34(19) . . ?
O9 Gd1 N1 154.8(2) . . ?
O8 Gd1 N1 135.56(19) . . ?
O2 Gd1 N1 84.01(18) . . ?
O4 Gd1 N1 25.78(15) . . ?
O1 Gd1 N1 86.54(19) . . ?
O5 Gd1 N1 25.29(14) . . ?
N3 Gd1 N1 97.34(16) . . ?
O10 Gd1 N2 99.93(17) . . ?
O7 Gd1 N2 152.85(17) . . ?
O9 Gd1 N2 68.15(19) . . ?
O8 Gd1 N2 137.45(18) . . ?
O2 Gd1 N2 25.82(15) . . ?
O4 Gd1 N2 81.01(19) . . ?
O1 Gd1 N2 25.79(15) . . ?
O5 Gd1 N2 87.59(18) . . ?
N3 Gd1 N2 98.43(17) . . ?
N1 Gd1 N2 86.98(19) . . ?
N2 O1 Gd1 95.5(4) . . ?
N2 O2 Gd1 97.1(4) . . ?
N1 O4 Gd1 95.7(3) . . ?
N1 O5 Gd1 94.6(4) . . ?
C10 O10 Gd1 129.2(4) . . ?
O6 N1 O5 121.4(6) . . ?
O6 N1 O4 121.4(6) . . ?
O5 N1 O4 117.2(6) . . ?
O6 N1 Gd1 166.5(5) . . ?
O5 N1 Gd1 60.1(3) . . ?
O4 N1 Gd1 58.5(3) . . ?
O3 N2 O1 123.5(6) . . ?
O3 N2 O2 121.2(6) . . ?
O1 N2 O2 115.2(6) . . ?
O3 N2 Gd1 172.6(5) . . ?
O1 N2 Gd1 58.7(3) . . ?
O2 N2 Gd1 57.1(3) . . ?
C2 N3 C1 102.7(5) . . ?
C2 N3 Gd1 132.0(4) . . ?
C1 N3 Gd1 124.2(4) . . ?
C1 N4 N5 101.8(5) . . ?
C2 N5 N4 109.8(5) . . ?
C2 N5 C3 131.5(5) . . ?
N4 N5 C3 118.7(5) . . ?
C3 N6 C7 114.9(5) . . ?
C8 N7 N8 110.3(5) . . ?
C8 N7 C7 128.3(5) . . ?
N8 N7 C7 121.4(5) . . ?
C9 N8 N7 101.3(5) . . ?
C8 N9 C9 102.6(6) . . ?
N4 C1 N3 115.3(6) . . ?
N3 C2 N5 110.4(5) . . ?
N6 C3 C4 126.0(5) . . ?
N6 C3 N5 113.9(5) . . ?
C4 C3 N5 120.1(5) . . ?
C5 C4 C3 117.0(6) . . ?
C4 C5 C6 120.2(6) . . ?
C5 C6 C7 117.1(6) . . ?
N6 C7 C6 124.7(6) . . ?
N6 C7 N7 115.0(5) . . ?
C6 C7 N7 120.3(5) . . ?
N9 C8 N7 109.7(6) . . ?
N8 C9 N9 116.1(6) . . ?
C12 N10 C11 102.6(6) . . ?
C11 N11 N12 102.0(6) . . ?
C12 N12 N11 109.2(5) . . ?
C12 N12 C13 128.7(6) . . ?
N11 N12 C13 122.0(5) . . ?
C13 N13 C17 116.0(6) . . ?
C18 N14 N15 109.7(5) . . ?
C18 N14 C17 129.3(5) . . ?
N15 N14 C17 121.0(5) . . ?
C19 N15 N14 102.4(5) . . ?
C18 N16 C19 102.3(5) . . ?
N11 C11 N10 115.2(6) . . ?
N10 C12 N12 110.9(6) . . ?
N13 C13 C14 125.0(6) . . ?
N13 C13 N12 114.4(6) . . ?
C14 C13 N12 120.6(6) . . ?
C15 C14 C13 116.9(6) . . ?
C14 C15 C16 119.6(6) . . ?
C17 C16 C15 117.9(6) . . ?
N13 C17 C16 124.5(6) . . ?
N13 C17 N14 114.3(6) . . ?
C16 C17 N14 121.2(6) . . ?
N16 C18 N14 110.0(5) . . ?
N15 C19 N16 115.5(6) . . ?
C21 N17 C20 101.8(5) . . ?
C20 N18 N19 102.3(5) . . ?
C21 N19 N18 109.7(5) . . ?
C21 N19 C22 128.1(5) . . ?
N18 N19 C22 122.2(5) . . ?
C22 N20 C26 116.5(5) . . ?
C27 N21 N22 109.9(5) . . ?
C27 N21 C26 128.6(5) . . ?
N22 N21 C26 121.6(5) . . ?
C28 N22 N21 101.2(5) . . ?
C27 N23 C28 103.0(6) . . ?
N18 C20 N17 115.8(6) . . ?
N17 C21 N19 110.3(6) . . ?
N20 C22 C23 125.0(6) . . ?
N20 C22 N19 114.9(5) . . ?
C23 C22 N19 120.1(5) . . ?
C24 C23 C22 116.8(6) . . ?
C23 C24 C25 119.4(6) . . ?
C26 C25 C24 118.2(6) . . ?
N20 C26 C25 124.1(6) . . ?
N20 C26 N21 114.8(5) . . ?
C25 C26 N21 121.0(5) . . ?
N23 C27 N21 110.0(6) . . ?
N22 C28 N23 115.9(6) . . ?
O12 Cl1 O14 109.4(6) . . ?
O12 Cl1 O11 109.0(5) . . ?
O14 Cl1 O11 111.2(5) . . ?
O12 Cl1 O13 108.9(7) . . ?
O14 Cl1 O13 107.8(5) . . ?
O11 Cl1 O13 110.4(5) . . ?

loop_
_geom_bond_atom_site_label_1
_geom_bond_atom_site_label_2
_geom_bond_distance
_geom_bond_site_symmetry_2
_geom_bond_publ_flag
Gd1 O10 2.348(4) . ?
Gd1 O7 2.358(5) . ?
Gd1 O9 2.371(5) . ?
Gd1 O8 2.416(4) . ?
Gd1 O2 2.475(5) . ?
Gd1 O4 2.489(5) . ?
Gd1 O1 2.510(5) . ?
Gd1 O5 2.526(5) . ?
Gd1 N3 2.578(5) . ?
Gd1 N1 2.905(6) . ?
Gd1 N2 2.924(7) . ?
O1 N2 1.278(8) . ?
O2 N2 1.283(7) . ?
O3 N2 1.219(8) . ?
O4 N1 1.270(7) . ?
O5 N1 1.245(7) . ?
O6 N1 1.241(8) . ?
O10 C10 1.448(8) . ?
N3 C2 1.321(7) . ?
N3 C1 1.369(8) . ?
N4 C1 1.309(8) . ?
N4 N5 1.380(7) . ?
N5 C2 1.333(8) . ?
N5 C3 1.433(7) . ?
N6 C3 1.332(8) . ?
N6 C7 1.335(7) . ?
N7 C8 1.336(9) . ?
N7 N8 1.376(7) . ?
N7 C7 1.414(8) . ?
N8 C9 1.306(9) . ?
N9 C8 1.329(8) . ?
N9 C9 1.359(9) . ?
C3 C4 1.376(9) . ?
C4 C5 1.372(8) . ?
C5 C6 1.377(9) . ?
C6 C7 1.394(9) . ?
N10 C12 1.306(8) . ?
N10 C11 1.367(9) . ?
N11 C11 1.308(9) . ?
N11 N12 1.374(7) . ?
N12 C12 1.338(8) . ?
N12 C13 1.404(8) . ?
N13 C13 1.329(8) . ?
N13 C17 1.331(8) . ?
N14 C18 1.357(8) . ?
N14 N15 1.367(7) . ?
N14 C17 1.412(8) . ?
N15 C19 1.303(9) . ?
N16 C18 1.321(8) . ?
N16 C19 1.380(9) . ?
C13 C14 1.395(9) . ?
C14 C15 1.381(9) . ?
C15 C16 1.384(9) . ?
C16 C17 1.381(9) . ?
N17 C21 1.317(8) . ?
N17 C20 1.379(8) . ?
N18 C20 1.295(8) . ?
N18 N19 1.361(7) . ?
N19 C21 1.348(8) . ?
N19 C22 1.432(7) . ?
N20 C22 1.310(8) . ?
N20 C26 1.330(7) . ?
N21 C27 1.341(8) . ?
N21 N22 1.384(7) . ?
N21 C26 1.412(8) . ?
N22 C28 1.314(9) . ?
N23 C27 1.320(8) . ?
N23 C28 1.357(9) . ?
C22 C23 1.402(9) . ?
C23 C24 1.377(9) . ?
C24 C25 1.383(9) . ?
C25 C26 1.378(9) . ?
Cl1 O12 1.367(7) . ?
Cl1 O14 1.383(6) . ?
Cl1 O11 1.422(6) . ?
Cl1 O13 1.424(7) . ?
O1S C1S 1.420(10) . ?

loop_
_geom_hbond_atom_site_label_D
_geom_hbond_atom_site_label_H
_geom_hbond_atom_site_label_A
_geom_hbond_distance_DH
_geom_hbond_distance_HA
_geom_hbond_distance_DA
_geom_hbond_angle_DHA
_geom_hbond_site_symmetry_A
O7 H7OA N10 0.84(2) 2.02(5) 2.746(7) 145(7) .
O7 H7OB O1S 0.84(2) 1.98(6) 2.589(7) 129(7) 2_666
O8 H8OA O14 0.84(2) 1.995(9) 2.835(9) 178(6) .
O8 H8OB O11 0.84(2) 2.34(3) 3.113(9) 154(6) 2_666
O8 H8OB O12 0.84(2) 2.45(4) 3.167(11) 144(6) 2_666
O9 H9OA N17 0.84(2) 1.924(14) 2.751(7) 168(6) .
O9 H9OB N23 0.84(2) 1.962(18) 2.773(7) 162(6) 2_566
O10 H10 N16 0.84(2) 1.93 2.707(7) 152(7) 2_666
O1S H1S N9 0.84(2) 1.944(17) 2.775(8) 170(9) .
